data_7104965
loop_
_publ_author_name
'Fianchini, Mauro'
'Dai, Huixiong'
'Dias, H V Rasika'

_publ_section_title
;
 Organometallic wheels based on coinage metal ions and norbornene:
 syntheses and structural characterization of
 [M(norbornene)(3)][SbF(6)] (M = Au, Ag, Cu).
;
_journal_issue 42
_journal_name_full 'Chemical communications (Cambridge, England)'
_journal_page_first 6373
_journal_page_last 6375
_journal_paper_doi 10.1039/b915076e
_journal_year 2009
_chemical_formula_sum 'C21 H30 Ag F6 Sb'
_chemical_formula_weight 626.07
_chemical_name_common Ag(C7H10)3SbF6
_chemical_name_systematic
;
?
;
_space_group_IT_number 146
_symmetry_cell_setting hexagonal
_symmetry_space_group_name_Hall 'R 3'
_symmetry_space_group_name_H-M 'R 3 :H'
_atom_sites_solution_hydrogens geom
_atom_sites_solution_primary direct
_atom_sites_solution_secondary difmap
_audit_creation_method SHELXL-97
_cell_angle_alpha 90.00
_cell_angle_beta 90.00
_cell_angle_gamma 120.00
_cell_formula_units_Z 3
_cell_length_a 11.5119(3)
_cell_length_b 11.5119(3)
_cell_length_c 14.1244(7)
_cell_measurement_reflns_used 5271
_cell_measurement_temperature 100(2)
_cell_measurement_theta_max 28.29
_cell_measurement_theta_min 2.50
_cell_volume 1621.04(10)
_computing_cell_refinement 'Bruker SAINT'
_computing_data_collection 'Bruker APEX2'
_computing_data_reduction 'Bruker SAINT'
_computing_molecular_graphics 'Bruker SHELXTL'
_computing_publication_material 'Bruker SHELXTL'
_computing_structure_refinement 'SHELXL-97 (Sheldrick, 1997)'
_computing_structure_solution 'SHELXS-97 (Sheldrick, 1990)'
_diffrn_ambient_temperature 100(2)
_diffrn_measured_fraction_theta_full 0.999
_diffrn_measured_fraction_theta_max 0.999
_diffrn_measurement_device_type 'Bruker APEX-II CCD'
_diffrn_measurement_method '\f and \w scans'
_diffrn_radiation_monochromator graphite
_diffrn_radiation_source 'fine-focus sealed tube'
_diffrn_radiation_type MoK\a
_diffrn_radiation_wavelength 0.71073
_diffrn_reflns_av_R_equivalents 0.0200
_diffrn_reflns_av_sigmaI/netI 0.0216
_diffrn_reflns_limit_h_max 15
_diffrn_reflns_limit_h_min -15
_diffrn_reflns_limit_k_max 15
_diffrn_reflns_limit_k_min -15
_diffrn_reflns_limit_l_max 18
_diffrn_reflns_limit_l_min -18
_diffrn_reflns_number 5260
_diffrn_reflns_theta_full 28.29
_diffrn_reflns_theta_max 28.29
_diffrn_reflns_theta_min 2.50
_diffrn_standards_number 0
_exptl_absorpt_coefficient_mu 2.211
_exptl_absorpt_correction_T_max 0.6538
_exptl_absorpt_correction_T_min 0.5664
_exptl_absorpt_correction_type multi-scan
_exptl_absorpt_process_details SADABS
_exptl_crystal_colour colorless
_exptl_crystal_density_diffrn 1.924
_exptl_crystal_density_method 'not measured'
_exptl_crystal_description parallelpipe
_exptl_crystal_F_000 924
_exptl_crystal_size_max 0.29
_exptl_crystal_size_mid 0.23
_exptl_crystal_size_min 0.21
_refine_diff_density_max 0.972
_refine_diff_density_min -0.854
_refine_diff_density_rms 0.079
_refine_ls_abs_structure_details 'Flack H D (1983), Acta Cryst. A39, 876-881'
_refine_ls_abs_structure_Flack 0.08(2)
_refine_ls_extinction_method none
_refine_ls_goodness_of_fit_ref 1.143
_refine_ls_hydrogen_treatment mixed
_refine_ls_matrix_type full
_refine_ls_number_parameters 96
_refine_ls_number_reflns 1797
_refine_ls_number_restraints 1
_refine_ls_restrained_S_all 1.143
_refine_ls_R_factor_all 0.0175
_refine_ls_R_factor_gt 0.0175
_refine_ls_shift/su_max 0.002
_refine_ls_shift/su_mean 0.000
_refine_ls_structure_factor_coef Fsqd
_refine_ls_weighting_details 'calc w=1/[\s^2^(Fo^2^)+(0.0138P)^2^+4.5630P] where P=(Fo^2^+2Fc^2^)/3'
_refine_ls_weighting_scheme calc
_refine_ls_wR_factor_gt 0.0449
_refine_ls_wR_factor_ref 0.0449
_reflns_number_gt 1797
_reflns_number_total 1797
_reflns_threshold_expression >2sigma(I)
_cod_data_source_file b915076e.txt
_cod_data_source_block dias581s
_cod_depositor_comments
;
The following automatic conversions were performed:
'_symmetry_cell_setting' value 'Hexagonal' changed to 'hexagonal'
according to '/home/saulius/struct/CIF-dictionaries/cif_core.dic'
dictionary named 'cif_core.dic' version 2.4.1 from 2010-06-29.

Automatic conversion script
Id: cif_fix_enum 1527 2010-12-29 10:47:43Z saulius 
;
_cod_original_sg_symbol_H-M R3
_cod_database_code 7104965

loop_
_symmetry_equiv_pos_as_xyz
'x, y, z'
'-y, x-y, z'
'-x+y, -x, z'
'x+2/3, y+1/3, z+1/3'
'-y+2/3, x-y+1/3, z+1/3'
'-x+y+2/3, -x+1/3, z+1/3'
'x+1/3, y+2/3, z+2/3'
'-y+1/3, x-y+2/3, z+2/3'
'-x+y+1/3, -x+2/3, z+2/3'

loop_
_atom_site_label
_atom_site_type_symbol
_atom_site_fract_x
_atom_site_fract_y
_atom_site_fract_z
_atom_site_U_iso_or_equiv
_atom_site_adp_type
_atom_site_occupancy
_atom_site_symmetry_multiplicity
_atom_site_calc_flag
_atom_site_refinement_flags
_atom_site_disorder_assembly
_atom_site_disorder_group
Ag Ag 1.0000 1.0000 1.00659(2) 0.01720(10) Uani 1 3 d S . .
Sb Sb 0.3333 0.6667 0.957557(13) 0.01694(9) Uani 1 3 d S . .
C1 C 0.8988(3) 0.7591(3) 1.0205(2) 0.0214(5) Uani 1 1 d . . .
C2 C 0.7981(3) 0.7862(3) 1.0015(2) 0.0188(5) Uani 1 1 d . . .
C3 C 0.7494(3) 0.7378(3) 0.9019(2) 0.0211(5) Uani 1 1 d . . .
H3 H 0.7015 0.7788 0.8693 0.025 Uiso 1 1 calc R . .
C4 C 0.6704(3) 0.5812(3) 0.9122(2) 0.0226(5) Uani 1 1 d . . .
H4A H 0.6051 0.5525 0.9649 0.027 Uiso 1 1 calc R . .
H4B H 0.6223 0.5376 0.8530 0.027 Uiso 1 1 calc R . .
C5 C 0.7821(3) 0.5481(3) 0.9331(2) 0.0246(6) Uani 1 1 d . . .
H5A H 0.7859 0.4894 0.8834 0.030 Uiso 1 1 calc R . .
H5B H 0.7682 0.5035 0.9954 0.030 Uiso 1 1 calc R . .
C6 C 0.9130(3) 0.6894(3) 0.9331(2) 0.0229(6) Uani 1 1 d . . .
H6 H 0.9997 0.6900 0.9262 0.027 Uiso 1 1 calc R . .
C7 C 0.8776(3) 0.7568(3) 0.8538(2) 0.0232(6) Uani 1 1 d . . .
H7A H 0.8595 0.7085 0.7928 0.028 Uiso 1 1 calc R . .
H7B H 0.9461 0.8525 0.8453 0.028 Uiso 1 1 calc R . .
F1 F 0.4184(2) 0.81798(19) 0.87887(14) 0.0325(4) Uani 1 1 d . . .
F2 F 0.2643(2) 0.7516(2) 1.03299(15) 0.0404(5) Uani 1 1 d . . .
H1 H 0.939(4) 0.751(4) 1.087(2) 0.021(9) Uiso 1 1 d . . .
H2 H 0.746(4) 0.814(4) 1.039(3) 0.038(11) Uiso 1 1 d . . .

loop_
_atom_site_aniso_label
_atom_site_aniso_U_11
_atom_site_aniso_U_22
_atom_site_aniso_U_33
_atom_site_aniso_U_23
_atom_site_aniso_U_13
_atom_site_aniso_U_12
Ag 0.01715(13) 0.01715(13) 0.01729(19) 0.000 0.000 0.00858(7)
Sb 0.01845(12) 0.01845(12) 0.01391(15) 0.000 0.000 0.00923(6)
C1 0.0200(13) 0.0168(12) 0.0215(13) -0.0004(10) -0.0037(10) 0.0047(10)
C2 0.0191(12) 0.0158(12) 0.0193(12) -0.0012(10) 0.0008(10) 0.0072(10)
C3 0.0219(13) 0.0168(12) 0.0238(13) -0.0014(10) -0.0049(11) 0.0091(10)
C4 0.0217(13) 0.0172(12) 0.0269(13) -0.0031(10) -0.0069(11) 0.0082(10)
C5 0.0237(14) 0.0195(13) 0.0321(15) -0.0030(11) -0.0029(11) 0.0119(11)
C6 0.0209(13) 0.0212(13) 0.0289(15) -0.0010(11) 0.0009(11) 0.0123(11)
C7 0.0262(14) 0.0228(13) 0.0180(12) -0.0032(11) 0.0012(11) 0.0103(12)
F1 0.0395(11) 0.0204(8) 0.0288(10) 0.0083(7) 0.0084(8) 0.0085(8)
F2 0.0556(13) 0.0508(13) 0.0317(10) -0.0072(10) 0.0079(10) 0.0393(12)

loop_
_atom_type_symbol
_atom_type_description
_atom_type_scat_dispersion_real
_atom_type_scat_dispersion_imag
_atom_type_scat_source
C C 0.0033 0.0016 'International Tables Vol C Tables 4.2.6.8 and 6.1.1.4'
H H 0.0000 0.0000 'International Tables Vol C Tables 4.2.6.8 and 6.1.1.4'
Sb Sb -0.5866 1.5461 'International Tables Vol C Tables 4.2.6.8 and 6.1.1.4'
Ag Ag -0.8971 1.1015 'International Tables Vol C Tables 4.2.6.8 and 6.1.1.4'
F F 0.0171 0.0103 'International Tables Vol C Tables 4.2.6.8 and 6.1.1.4'

loop_
_geom_angle_atom_site_label_1
_geom_angle_atom_site_label_2
_geom_angle_atom_site_label_3
_geom_angle
_geom_angle_site_symmetry_1
_geom_angle_site_symmetry_3
_geom_angle_publ_flag
C2 Ag C2 119.910(8) 2_765 . ?
C2 Ag C2 119.910(9) 2_765 3_675 ?
C2 Ag C2 119.910(8) . 3_675 ?
C2 Ag C1 33.02(9) 2_765 2_765 ?
C2 Ag C1 152.32(9) . 2_765 ?
C2 Ag C1 87.73(9) 3_675 2_765 ?
C2 Ag C1 87.73(9) 2_765 . ?
C2 Ag C1 33.02(9) . . ?
C2 Ag C1 152.32(10) 3_675 . ?
C1 Ag C1 119.35(2) 2_765 . ?
C2 Ag C1 152.32(10) 2_765 3_675 ?
C2 Ag C1 87.73(9) . 3_675 ?
C2 Ag C1 33.02(9) 3_675 3_675 ?
C1 Ag C1 119.35(2) 2_765 3_675 ?
C1 Ag C1 119.35(2) . 3_675 ?
F2 Sb F2 90.79(10) . 3_565 ?
F2 Sb F2 90.79(10) . 2_665 ?
F2 Sb F2 90.79(10) 3_565 2_665 ?
F2 Sb F1 89.94(10) . 2_665 ?
F2 Sb F1 178.30(10) 3_565 2_665 ?
F2 Sb F1 90.74(10) 2_665 2_665 ?
F2 Sb F1 90.74(10) . . ?
F2 Sb F1 89.94(10) 3_565 . ?
F2 Sb F1 178.30(10) 2_665 . ?
F1 Sb F1 88.51(9) 2_665 . ?
F2 Sb F1 178.30(10) . 3_565 ?
F2 Sb F1 90.74(10) 3_565 3_565 ?
F2 Sb F1 89.94(10) 2_665 3_565 ?
F1 Sb F1 88.51(9) 2_665 3_565 ?
F1 Sb F1 88.51(9) . 3_565 ?
C2 C1 C6 106.6(2) . . ?
C2 C1 Ag 72.54(16) . . ?
C6 C1 Ag 114.84(19) . . ?
C2 C1 H1 130(2) . . ?
C6 C1 H1 120.0(19) . . ?
Ag C1 H1 100.8(19) . . ?
C1 C2 C3 107.4(2) . . ?
C1 C2 Ag 74.44(17) . . ?
C3 C2 Ag 113.39(18) . . ?
C1 C2 H2 134(3) . . ?
C3 C2 H2 117(3) . . ?
Ag C2 H2 95(3) . . ?
C2 C3 C7 101.8(2) . . ?
C2 C3 C4 103.5(2) . . ?
C7 C3 C4 99.7(2) . . ?
C2 C3 H3 116.4 . . ?
C7 C3 H3 116.4 . . ?
C4 C3 H3 116.4 . . ?
C5 C4 C3 103.0(2) . . ?
C5 C4 H4A 111.2 . . ?
C3 C4 H4A 111.2 . . ?
C5 C4 H4B 111.2 . . ?
C3 C4 H4B 111.2 . . ?
H4A C4 H4B 109.1 . . ?
C4 C5 C6 103.4(2) . . ?
C4 C5 H5A 111.1 . . ?
C6 C5 H5A 111.1 . . ?
C4 C5 H5B 111.1 . . ?
C6 C5 H5B 111.1 . . ?
H5A C5 H5B 109.1 . . ?
C1 C6 C7 101.5(2) . . ?
C1 C6 C5 104.2(2) . . ?
C7 C6 C5 99.5(2) . . ?
C1 C6 H6 116.4 . . ?
C7 C6 H6 116.4 . . ?
C5 C6 H6 116.4 . . ?
C6 C7 C3 94.8(2) . . ?
C6 C7 H7A 112.8 . . ?
C3 C7 H7A 112.8 . . ?
C6 C7 H7B 112.8 . . ?
C3 C7 H7B 112.8 . . ?
H7A C7 H7B 110.2 . . ?

loop_
_geom_bond_atom_site_label_1
_geom_bond_atom_site_label_2
_geom_bond_distance
_geom_bond_site_symmetry_2
_geom_bond_publ_flag
Ag C2 2.397(3) 2_765 ?
Ag C2 2.397(3) . ?
Ag C2 2.397(3) 3_675 ?
Ag C1 2.420(3) 2_765 ?
Ag C1 2.420(3) . ?
Ag C1 2.420(3) 3_675 ?
Sb F2 1.8714(19) . ?
Sb F2 1.8714(19) 3_565 ?
Sb F2 1.8714(19) 2_665 ?
Sb F1 1.8769(18) 2_665 ?
Sb F1 1.8769(18) . ?
Sb F1 1.8769(18) 3_565 ?
C1 C2 1.369(4) . ?
C1 C6 1.525(4) . ?
C1 H1 1.07(3) . ?
C2 C3 1.513(4) . ?
C2 H2 0.96(4) . ?
C3 C7 1.537(4) . ?
C3 C4 1.567(4) . ?
C3 H3 1.0000 . ?
C4 C5 1.542(4) . ?
C4 H4A 0.9900 . ?
C4 H4B 0.9900 . ?
C5 C6 1.570(4) . ?
C5 H5A 0.9900 . ?
C5 H5B 0.9900 . ?
C6 C7 1.529(4) . ?
C6 H6 1.0000 . ?
C7 H7A 0.9900 . ?
C7 H7B 0.9900 . ?
